data_4101115
_publ_section_title
;
A New Strategy for Preparing Molecular Imaging and Therapy Agents Using
Fluorine Rich (Fluorous) Soluble Supports
;
_journal_name_full 'Journal of the American Chemical Society'
_journal_paper_doi 10.1021/ja0600375
_journal_year 2006
_chemical_formula_sum 'C31 H17 F39 O2 Sn'
_chemical_formula_weight 1281.14
_space_group_IT_number 2
_symmetry_cell_setting triclinic
_symmetry_space_group_name_Hall '-P 1'
_symmetry_space_group_name_H-M 'P -1'
_cell_angle_alpha 99.056(6)
_cell_angle_beta 95.239(8)
_cell_angle_gamma 95.683(7)
_cell_formula_units_Z 4
_cell_length_a 10.961(4)
_cell_length_b 15.643(6)
_cell_length_c 25.006(10)
_cell_measurement_temperature 103(2)
_cell_volume 4188(3)
_diffrn_ambient_temperature 103(2)
_exptl_crystal_density_diffrn 2.032
_cod_depositor_comments
;
The following automatic conversions were performed:
'_symmetry_cell_setting' value 'Triclinic' changed to 'triclinic'
according to '/home/saulius/struct/CIF-dictionaries/cif_core.dic'
dictionary named 'cif_core.dic' version 2.4.1 from 2010-06-29.

Automatic conversion script
Id: cif_fix_enum 1527 2010-12-29 10:47:43Z saulius 
;
_cod_database_code 4101115

loop_
_symmetry_equiv_pos_as_xyz
'x, y, z'
'-x, -y, -z'

loop_
_atom_site_label
_atom_site_type_symbol
_atom_site_fract_x
_atom_site_fract_y
_atom_site_fract_z
_atom_site_U_iso_or_equiv
_atom_site_adp_type
_atom_site_occupancy
_atom_site_symmetry_multiplicity
_atom_site_calc_flag
_atom_site_refinement_flags
_atom_site_disorder_assembly
_atom_site_disorder_group
Sn1 Sn 1.41558(5) 0.28582(4) 0.33065(2) 0.02037(18) Uani 1 1 d U . .
Sn2 Sn 0.90866(5) 0.63822(4) 0.30416(2) 0.02018(18) Uani 1 1 d . . .
F53B F 0.6726(4) 0.5267(3) 0.21761(18) 0.0356(14) Uani 1 1 d . . .
F44B F 0.9469(4) 0.8976(3) 0.50167(17) 0.0244(12) Uani 1 1 d . . .
F36B F 1.5277(4) 0.0390(3) 0.56286(18) 0.0306(13) Uani 1 1 d . . .
F44A F 0.9507(4) 0.7684(3) 0.52523(17) 0.0274(13) Uani 1 1 d . . .
F33B F 1.5410(4) 0.2704(3) 0.52161(17) 0.0255(12) Uani 1 1 d . . .
F16B F 0.8464(4) 0.1994(3) 0.09812(19) 0.0375(14) Uani 1 1 d . . .
F56B F 0.2505(4) 0.5060(3) 0.13614(19) 0.0374(14) Uani 1 1 d . . .
F56A F 0.3416(4) 0.5565(3) 0.07162(19) 0.0446(15) Uani 1 1 d . . .
F54B F 0.4188(4) 0.5456(3) 0.22497(18) 0.0356(14) Uani 1 1 d . . .
F45B F 1.1558(4) 0.8117(3) 0.58591(17) 0.0307(13) Uani 1 1 d . . .
F24B F 1.7354(4) 0.1074(3) 0.2167(2) 0.0377(14) Uani 1 1 d . . .
F53A F 0.6791(4) 0.6389(3) 0.17592(18) 0.0332(13) Uani 1 1 d . . .
F58C F 0.1480(4) 0.3269(4) -0.0038(2) 0.0468(16) Uani 1 1 d . . .
F45A F 1.2063(4) 0.9273(3) 0.55085(18) 0.0275(13) Uani 1 1 d . . .
F46B F 1.0427(4) 1.0128(3) 0.59484(17) 0.0320(13) Uani 1 1 d . . .
F43B F 1.1301(4) 0.8783(3) 0.44242(17) 0.0233(12) Uani 1 1 d . . .
F55B F 0.5528(4) 0.5107(3) 0.10393(19) 0.0382(14) Uani 1 1 d . . .
F36A F 1.6368(4) 0.1646(3) 0.59510(17) 0.0260(12) Uani 1 1 d . . .
F13B F 1.0638(4) 0.2885(3) 0.27462(19) 0.0368(14) Uani 1 1 d . . .
F55A F 0.4733(4) 0.4222(3) 0.15407(19) 0.0378(14) Uani 1 1 d . . .
F13A F 1.2198(4) 0.3182(3) 0.23004(19) 0.0331(13) Uani 1 1 d . . .
F47B F 1.2345(4) 0.9581(3) 0.66619(17) 0.0327(13) Uani 1 1 d . . .
F33A F 1.5511(4) 0.1377(3) 0.48197(17) 0.0250(12) Uani 1 1 d . . .
C03A C 1.3976(7) 0.4869(5) 0.3421(3) 0.023(2) Uani 1 1 d . . .
H03A H 1.4574 0.4851 0.3169 0.028 Uiso 1 1 calc R . .
C53 C 0.6181(7) 0.6004(6) 0.2127(3) 0.024(2) Uani 1 1 d . . .
C13 C 1.1308(8) 0.2529(6) 0.2343(4) 0.027(2) Uani 1 1 d . . .
C51 C 0.7564(6) 0.7093(5) 0.2843(3) 0.021(2) Uani 1 1 d . . .
H51B H 0.7503 0.7537 0.3166 0.025 Uiso 1 1 calc R . .
H51A H 0.7784 0.7411 0.2547 0.025 Uiso 1 1 calc R . .
C27 C 1.6112(9) -0.1500(6) 0.1273(4) 0.037(3) Uani 1 1 d . . .
C43 C 1.0783(7) 0.8063(5) 0.4598(3) 0.017(2) Uani 1 1 d . . .
C02A C 1.3516(8) 0.4097(5) 0.3597(3) 0.020(2) Uani 1 1 d . . .
C33 C 1.4713(7) 0.1990(5) 0.4914(3) 0.019(2) Uani 1 1 d . . .
C31 C 1.5044(7) 0.2392(5) 0.3993(3) 0.016(2) Uani 1 1 d U . .
H31B H 1.5422 0.1859 0.3863 0.019 Uiso 1 1 calc R . .
H31A H 1.5709 0.2839 0.4184 0.019 Uiso 1 1 calc R . .
C45 C 1.1106(7) 0.8774(5) 0.5638(3) 0.017(2) Uani 1 1 d . . .
C46 C 1.0462(7) 0.9330(6) 0.6089(3) 0.022(2) Uani 1 1 d U . .
C41 C 1.0357(7) 0.7290(5) 0.3609(3) 0.019(2) Uani 1 1 d . . .
H41B H 1.1151 0.7044 0.3654 0.023 Uiso 1 1 calc R . .
H41A H 1.0511 0.7835 0.3459 0.023 Uiso 1 1 calc R . .
F48C F 1.1160(5) 1.0949(3) 0.6958(2) 0.0529(16) Uani 1 1 d . . .
F14B F 0.9609(4) 0.1647(3) 0.18647(19) 0.0363(14) Uani 1 1 d . . .
F43A F 1.1759(4) 0.7621(3) 0.47419(17) 0.0256(12) Uani 1 1 d . . .
F24A F 1.6353(4) 0.1286(3) 0.14156(19) 0.0394(14) Uani 1 1 d . . .
F58B F 0.2371(5) 0.4473(4) -0.0209(2) 0.0561(17) Uani 1 1 d . . .
F58A F 0.1039(5) 0.4499(4) 0.0382(2) 0.0492(16) Uani 1 1 d . . .
F54A F 0.4391(4) 0.6427(3) 0.17215(18) 0.0332(13) Uani 1 1 d . . .
F27B F 1.6932(5) -0.1684(3) 0.1663(2) 0.0484(16) Uani 1 1 d . . .
F27A F 1.4967(5) -0.1757(3) 0.1387(2) 0.0556(17) Uani 1 1 d . . .
C02B C 0.8452(7) 0.5365(5) 0.3465(3) 0.017(2) Uani 1 1 d . . .
C03B C 0.8965(7) 0.4562(5) 0.3399(3) 0.022(2) Uani 1 1 d . . .
H03B H 0.9540 0.4463 0.3140 0.027 Uiso 1 1 calc R . .
F16A F 0.9820(4) 0.2882(3) 0.07013(18) 0.0330(13) Uani 1 1 d . . .
C36 C 1.5348(7) 0.1129(6) 0.6004(3) 0.022(2) Uani 1 1 d . . .
C56 C 0.3373(8) 0.4920(6) 0.1022(3) 0.025(2) Uani 1 1 d . . .
C52 C 0.6271(7) 0.6599(5) 0.2668(3) 0.025(2) Uani 1 1 d . . .
H52B H 0.6048 0.6250 0.2949 0.031 Uiso 1 1 calc R . .
H52A H 0.5668 0.7027 0.2646 0.031 Uiso 1 1 calc R . .
C37 C 1.5489(8) 0.0849(6) 0.6575(4) 0.027(2) Uani 1 1 d . . .
C14 C 1.0425(8) 0.2319(6) 0.1812(4) 0.027(2) Uani 1 1 d . . .
C54 C 0.4861(8) 0.5717(6) 0.1863(3) 0.023(2) Uani 1 1 d . . .
C55 C 0.4641(8) 0.4986(6) 0.1360(4) 0.028(2) Uani 1 1 d . . .
C58 C 0.1938(9) 0.4080(8) 0.0178(4) 0.043(3) Uani 1 1 d . . .
C42 C 0.9892(7) 0.7503(5) 0.4165(3) 0.019(2) Uani 1 1 d . . .
H42B H 0.9140 0.7798 0.4121 0.023 Uiso 1 1 calc R . .
H42A H 0.9651 0.6948 0.4292 0.023 Uiso 1 1 calc R . .
C24 C 1.6221(8) 0.1004(6) 0.1893(4) 0.024(2) Uani 1 1 d . . .
C44 C 1.0227(7) 0.8367(6) 0.5124(3) 0.021(2) Uani 1 1 d . . .
C01B C 0.7579(7) 0.5456(5) 0.3836(3) 0.019(2) Uani 1 1 d . . .
H01B H 0.7199 0.5979 0.3885 0.022 Uiso 1 1 calc R . .
F37B F 1.4713(4) 0.0128(3) 0.65633(19) 0.0342(14) Uani 1 1 d . . .
F47A F 1.0846(4) 0.8698(3) 0.68661(17) 0.0327(13) Uani 1 1 d . . .
F37A F 1.5169(4) 0.1489(3) 0.69549(19) 0.0401(14) Uani 1 1 d . . .
F28B F 1.5422(6) -0.2014(4) 0.0347(2) 0.076(2) Uani 1 1 d . . .
F28C F 1.6376(5) -0.2858(4) 0.0788(2) 0.0623(18) Uani 1 1 d . . .
C21 C 1.5340(7) 0.3144(5) 0.2702(3) 0.024(2) Uani 1 1 d . . .
H21B H 1.4807 0.3277 0.2391 0.029 Uiso 1 1 calc R . .
H21A H 1.5879 0.3688 0.2859 0.029 Uiso 1 1 calc R . .
F18B F 0.7143(5) 0.2509(4) 0.0142(2) 0.0640(19) Uani 1 1 d . . .
F28A F 1.7374(6) -0.1749(4) 0.0566(2) 0.0651(19) Uani 1 1 d . . .
C04B C 0.8654(7) 0.3923(5) 0.3700(3) 0.026(2) Uani 1 1 d . . .
H04B H 0.9024 0.3397 0.3651 0.031 Uiso 1 1 calc R . .
C06B C 0.7240(7) 0.4810(5) 0.4136(3) 0.019(2) Uani 1 1 d . . .
C05B C 0.7803(7) 0.4045(5) 0.4075(3) 0.023(2) Uani 1 1 d . . .
H05B H 0.7605 0.3609 0.4289 0.027 Uiso 1 1 calc R . .
F35B F 1.4453(4) 0.2420(3) 0.61721(18) 0.0318(13) Uani 1 1 d . . .
F23B F 1.4450(4) 0.1717(3) 0.18939(18) 0.0350(14) Uani 1 1 d . . .
F23A F 1.5030(4) 0.1207(3) 0.26214(18) 0.0309(13) Uani 1 1 d . . .
F34B F 1.2905(4) 0.2192(3) 0.53159(18) 0.0311(13) Uani 1 1 d . . .
F18C F 0.8334(5) 0.3648(4) 0.0065(2) 0.0585(19) Uani 1 1 d . . .
C34 C 1.3799(7) 0.1643(6) 0.5282(3) 0.024(2) Uani 1 1 d . . .
C25 C 1.5716(8) 0.0017(6) 0.1764(4) 0.027(2) Uani 1 1 d . . .
C32 C 1.4117(7) 0.2188(5) 0.4389(3) 0.017(2) Uani 1 1 d U . .
H32A H 1.3647 0.2693 0.4471 0.021 Uiso 1 1 calc R . .
H32B H 1.3524 0.1683 0.4212 0.021 Uiso 1 1 calc R . .
C22 C 1.6166(7) 0.2488(5) 0.2470(3) 0.027(2) Uani 1 1 d . . .
H22B H 1.6606 0.2723 0.2187 0.033 Uiso 1 1 calc R . .
H22A H 1.6791 0.2407 0.2764 0.033 Uiso 1 1 calc R . .
C35 C 1.4195(8) 0.1591(6) 0.5887(4) 0.026(2) Uani 1 1 d . . .
C01A C 1.2609(7) 0.4126(5) 0.3948(3) 0.021(2) Uani 1 1 d . . .
H01A H 1.2279 0.3607 0.4061 0.025 Uiso 1 1 calc R . .
C15 C 0.9703(8) 0.3054(6) 0.1642(4) 0.026(2) Uani 1 1 d . . .
C23 C 1.5464(8) 0.1617(6) 0.2226(3) 0.028(2) Uani 1 1 d . . .
F26A F 1.7489(5) -0.0238(3) 0.13263(19) 0.0407(14) Uani 1 1 d . . .
F38C F 1.6737(4) 0.0286(3) 0.72082(18) 0.0332(13) Uani 1 1 d . . .
F14A F 1.1109(4) 0.2057(3) 0.14058(18) 0.0304(13) Uani 1 1 d . . .
F17B F 0.7036(4) 0.3216(3) 0.12276(19) 0.0396(14) Uani 1 1 d . . .
F38B F 1.7194(4) 0.0123(3) 0.63734(19) 0.0363(14) Uani 1 1 d . . .
F15B F 0.8883(4) 0.3225(3) 0.20071(18) 0.0376(14) Uani 1 1 d . . .
F17A F 0.8444(4) 0.4253(3) 0.11342(19) 0.0391(14) Uani 1 1 d . . .
F34A F 1.3247(4) 0.0852(3) 0.50339(18) 0.0283(13) Uani 1 1 d . . .
F35A F 1.3246(4) 0.1187(3) 0.60815(18) 0.0316(13) Uani 1 1 d . . .
F15A F 1.0494(4) 0.3770(3) 0.16723(18) 0.0284(13) Uani 1 1 d . . .
F57B F 0.2581(4) 0.3456(3) 0.0935(2) 0.0399(14) Uani 1 1 d . . .
F38A F 1.7550(4) 0.1385(3) 0.68916(19) 0.0419(15) Uani 1 1 d . . .
F25B F 1.4485(4) -0.0051(3) 0.16391(19) 0.0387(14) Uani 1 1 d . . .
O2B O 0.5902(5) 0.5691(3) 0.4597(2) 0.0263(15) Uani 1 1 d . . .
H2BA H 0.5336 0.5686 0.4802 0.039 Uiso 1 1 calc R . .
F48B F 0.9515(4) 1.0143(3) 0.70449(18) 0.0400(15) Uani 1 1 d . . .
O1B O 0.5908(5) 0.4314(4) 0.4750(2) 0.0255(15) Uani 1 1 d . . .
F26B F 1.5745(5) -0.0329(3) 0.08147(19) 0.0439(15) Uani 1 1 d . . .
C04A C 1.3562(8) 0.5642(6) 0.3613(4) 0.030(2) Uani 1 1 d . . .
H04A H 1.3898 0.6163 0.3503 0.036 Uiso 1 1 calc R . .
C62 C 0.9928(8) 0.6169(5) 0.1854(3) 0.026(2) Uani 1 1 d . . .
H62B H 1.0277 0.5781 0.1569 0.032 Uiso 1 1 calc R . .
H62A H 0.9055 0.6197 0.1723 0.032 Uiso 1 1 calc R . .
C17 C 0.7997(8) 0.3421(6) 0.0954(3) 0.026(2) Uani 1 1 d . . .
C38 C 1.6753(8) 0.0656(6) 0.6768(4) 0.031(2) Uani 1 1 d . . .
C61 C 0.9966(7) 0.5760(5) 0.2372(3) 0.023(2) Uani 1 1 d . . .
H61B H 1.0842 0.5744 0.2503 0.028 Uiso 1 1 calc R . .
H61A H 0.9581 0.5149 0.2272 0.028 Uiso 1 1 calc R . .
C11 C 1.2554(7) 0.1919(5) 0.3076(3) 0.027(2) Uani 1 1 d . . .
H11B H 1.2798 0.1354 0.3151 0.033 Uiso 1 1 calc R . .
H11A H 1.1943 0.2087 0.3330 0.033 Uiso 1 1 calc R . .
C12 C 1.1865(7) 0.1746(5) 0.2499(3) 0.025(2) Uani 1 1 d . . .
H12B H 1.2446 0.1561 0.2234 0.030 Uiso 1 1 calc R . .
H12A H 1.1200 0.1260 0.2474 0.030 Uiso 1 1 calc R . .
C07B C 0.6313(8) 0.4909(6) 0.4521(3) 0.026(2) Uani 1 1 d . . .
C26 C 1.6261(9) -0.0505(6) 0.1284(4) 0.032(2) Uani 1 1 d . . .
C18 C 0.7488(10) 0.3336(7) 0.0351(4) 0.040(3) Uani 1 1 d . . .
F25A F 1.5955(4) -0.0323(3) 0.22172(19) 0.0373(14) Uani 1 1 d . . .
F18A F 0.6503(4) 0.3764(3) 0.03134(18) 0.0404(15) Uani 1 1 d . . .
C66 C 1.1326(9) 0.8748(6) 0.0921(4) 0.033(3) Uani 1 1 d . . .
O2A O 1.0989(5) 0.4251(4) 0.4718(2) 0.0308(16) Uani 1 1 d . . .
H2AA H 1.0430 0.4318 0.4924 0.046 Uiso 1 1 calc R . .
C07A C 1.1245(8) 0.4975(6) 0.4516(3) 0.022(2) Uani 1 1 d . . .
C05A C 1.2663(7) 0.5676(5) 0.3964(3) 0.023(2) Uani 1 1 d . . .
H05A H 1.2369 0.6216 0.4089 0.028 Uiso 1 1 calc R . .
C06A C 1.2182(7) 0.4914(6) 0.4136(3) 0.019(2) Uani 1 1 d . . .
F63A F 1.1805(4) 0.7077(3) 0.21239(19) 0.0387(14) Uani 1 1 d . . .
F65B F 1.1997(5) 0.8651(3) 0.18169(19) 0.0443(16) Uani 1 1 d . . .
F66B F 1.0557(5) 0.8311(3) 0.04973(19) 0.0501(16) Uani 1 1 d . . .
F67B F 1.1861(5) 1.0179(3) 0.1392(2) 0.0434(15) Uani 1 1 d . . .
F65A F 1.0098(5) 0.8871(3) 0.1641(2) 0.0492(16) Uani 1 1 d . . .
F67A F 1.0128(5) 0.9896(3) 0.0865(2) 0.0527(16) Uani 1 1 d . . .
F66A F 1.2479(5) 0.8561(3) 0.08355(19) 0.0443(15) Uani 1 1 d . . .
O1A O 1.0727(5) 0.5635(4) 0.4631(2) 0.0284(16) Uani 1 1 d . . .
F68B F 1.1550(5) 0.9586(4) -0.0021(2) 0.0592(18) Uani 1 1 d . . .
C64 C 1.0604(8) 0.7443(6) 0.1399(4) 0.032(2) Uani 1 1 d . . .
C67 C 1.1324(9) 0.9735(7) 0.0911(4) 0.036(3) Uani 1 1 d . . .
C63 C 1.0607(8) 0.7058(6) 0.1919(3) 0.027(2) Uani 1 1 d . . .
C65 C 1.1025(8) 0.8447(6) 0.1449(3) 0.030(2) Uani 1 1 d . . .
C68 C 1.1932(11) 1.0069(7) 0.0450(4) 0.048(3) Uani 1 1 d . . .
F63B F 1.0114(4) 0.7628(3) 0.22959(18) 0.0331(13) Uani 1 1 d . . .
F64B F 0.9439(5) 0.7308(3) 0.11435(19) 0.0515(17) Uani 1 1 d . . .
F68C F 1.1661(6) 1.0879(4) 0.0428(2) 0.0656(19) Uani 1 1 d . . .
F68A F 1.3155(5) 1.0127(4) 0.0547(2) 0.0636(19) Uani 1 1 d . . .
C28 C 1.6313(12) -0.2039(7) 0.0724(4) 0.052(3) Uani 1 1 d . . .
F64A F 1.1336(5) 0.7019(3) 0.1068(2) 0.0454(15) Uani 1 1 d . . .
F57A F 0.3953(4) 0.3781(3) 0.03956(19) 0.0450(15) Uani 1 1 d . . .
C57 C 0.2980(8) 0.4047(6) 0.0635(4) 0.030(2) Uani 1 1 d . . .
F46A F 0.9306(4) 0.8963(3) 0.60888(17) 0.0265(12) Uani 1 1 d . . .
F48A F 1.1160(4) 1.0142(3) 0.75718(18) 0.0443(15) Uani 1 1 d . . .
C16 C 0.9008(8) 0.2819(6) 0.1070(3) 0.028(2) Uani 1 1 d . . .
C47 C 1.1122(8) 0.9437(6) 0.6668(3) 0.023(2) Uani 1 1 d U . .
C48 C 1.0723(8) 1.0192(6) 0.7068(4) 0.027(2) Uani 1 1 d U . .

loop_
_atom_site_aniso_label
_atom_site_aniso_U_11
_atom_site_aniso_U_22
_atom_site_aniso_U_33
_atom_site_aniso_U_23
_atom_site_aniso_U_13
_atom_site_aniso_U_12
Sn1 0.0237(4) 0.0131(4) 0.0265(4) 0.0060(3) 0.0056(3) 0.0061(3)
Sn2 0.0228(4) 0.0147(4) 0.0234(4) 0.0015(3) 0.0055(3) 0.0039(3)
F53B 0.037(3) 0.026(3) 0.040(3) -0.008(3) -0.007(3) 0.015(3)
F44B 0.023(3) 0.020(3) 0.032(3) 0.006(2) -0.002(2) 0.011(2)
F36B 0.042(3) 0.016(3) 0.036(3) 0.004(3) 0.009(3) 0.012(2)
F44A 0.030(3) 0.022(3) 0.029(3) 0.006(2) 0.007(2) -0.010(2)
F33B 0.027(3) 0.016(3) 0.032(3) 0.002(2) 0.003(2) 0.001(2)
F16B 0.038(3) 0.018(3) 0.051(4) 0.001(3) -0.014(3) -0.001(3)
F56B 0.029(3) 0.040(4) 0.039(3) -0.006(3) 0.003(3) 0.006(3)
F56A 0.054(4) 0.036(4) 0.042(4) 0.011(3) -0.006(3) -0.001(3)
F54B 0.033(3) 0.043(4) 0.027(3) -0.001(3) 0.011(3) -0.005(3)
F45B 0.037(3) 0.025(3) 0.032(3) 0.004(3) 0.000(2) 0.016(3)
F24B 0.019(3) 0.033(4) 0.060(4) 0.001(3) 0.006(3) 0.006(2)
F53A 0.033(3) 0.034(4) 0.031(3) 0.003(3) 0.011(3) -0.005(3)
F58C 0.037(4) 0.050(4) 0.043(4) -0.010(3) 0.002(3) -0.014(3)
F45A 0.014(3) 0.029(3) 0.037(3) 0.001(3) 0.007(2) -0.003(2)
F46B 0.055(3) 0.014(3) 0.033(3) 0.012(3) 0.008(3) 0.016(3)
F43B 0.022(3) 0.016(3) 0.035(3) 0.010(2) 0.009(2) 0.003(2)
F55B 0.030(3) 0.044(4) 0.036(3) -0.006(3) 0.014(3) -0.006(3)
F36A 0.016(3) 0.030(3) 0.036(3) 0.016(3) 0.009(2) 0.002(2)
F13B 0.038(3) 0.042(4) 0.033(3) 0.008(3) 0.004(3) 0.017(3)
F55A 0.038(3) 0.026(3) 0.046(3) 0.001(3) -0.010(3) 0.008(3)
F13A 0.029(3) 0.020(3) 0.050(3) 0.012(3) -0.004(3) -0.003(2)
F47B 0.018(3) 0.045(4) 0.032(3) -0.003(3) 0.002(2) 0.004(2)
F33A 0.027(3) 0.019(3) 0.031(3) 0.008(2) 0.007(2) 0.005(2)
C03A 0.029(6) 0.008(5) 0.031(6) -0.003(5) 0.007(4) -0.003(4)
C53 0.015(5) 0.029(6) 0.028(6) 0.001(5) -0.001(4) 0.007(5)
C13 0.028(6) 0.019(6) 0.037(6) 0.005(5) 0.019(5) -0.001(5)
C51 0.011(5) 0.024(6) 0.029(5) 0.004(4) 0.011(4) 0.004(4)
C27 0.039(7) 0.036(7) 0.032(6) -0.003(6) -0.004(5) 0.005(6)
C43 0.013(5) 0.009(5) 0.033(6) 0.014(5) 0.002(4) 0.002(4)
C02A 0.034(6) 0.008(5) 0.020(5) 0.000(4) -0.004(4) 0.014(4)
C33 0.014(5) 0.006(5) 0.038(6) 0.002(5) 0.008(4) 0.005(4)
C31 0.022(4) 0.011(4) 0.016(4) 0.006(4) -0.001(3) 0.002(3)
C45 0.016(5) 0.008(5) 0.030(6) 0.015(4) 0.001(4) 0.002(4)
C46 0.017(4) 0.021(5) 0.029(5) 0.007(4) 0.010(4) -0.001(4)
C41 0.022(5) 0.018(5) 0.018(5) 0.003(4) 0.004(4) 0.007(4)
F48C 0.084(5) 0.017(3) 0.055(4) -0.004(3) 0.022(3) -0.006(3)
F14B 0.031(3) 0.023(3) 0.055(4) 0.014(3) -0.002(3) -0.004(3)
F43A 0.025(3) 0.020(3) 0.032(3) 0.000(2) 0.002(2) 0.011(2)
F24A 0.050(4) 0.038(4) 0.038(3) 0.013(3) 0.024(3) 0.014(3)
F58B 0.058(4) 0.074(5) 0.031(3) 0.008(3) 0.000(3) -0.012(3)
F58A 0.036(4) 0.055(4) 0.051(4) -0.001(3) -0.011(3) 0.006(3)
F54A 0.034(3) 0.025(3) 0.040(3) 0.002(3) -0.005(2) 0.015(3)
F27B 0.077(4) 0.030(4) 0.040(3) 0.000(3) 0.001(3) 0.028(3)
F27A 0.054(4) 0.034(4) 0.074(4) -0.003(3) 0.017(3) -0.001(3)
C02B 0.023(5) 0.008(5) 0.021(5) 0.007(4) 0.005(4) 0.001(4)
C03B 0.032(6) 0.009(5) 0.027(6) 0.004(5) 0.008(4) -0.001(4)
F16A 0.028(3) 0.049(4) 0.024(3) 0.005(3) 0.007(2) 0.012(3)
C36 0.017(5) 0.024(6) 0.026(6) 0.002(5) 0.007(4) 0.004(5)
C56 0.026(6) 0.028(6) 0.020(6) -0.005(5) 0.011(4) 0.001(5)
C52 0.021(5) 0.025(6) 0.029(6) -0.003(5) 0.002(4) 0.008(4)
C37 0.022(6) 0.028(7) 0.032(6) 0.005(5) 0.005(5) 0.000(5)
C14 0.028(6) 0.024(6) 0.028(6) 0.000(5) 0.004(5) -0.001(5)
C54 0.035(6) 0.021(6) 0.020(5) 0.011(5) 0.012(4) 0.014(5)
C55 0.023(6) 0.034(7) 0.028(6) 0.009(5) 0.002(5) 0.005(5)
C58 0.027(7) 0.053(9) 0.041(7) -0.005(7) 0.003(6) -0.013(6)
C42 0.021(5) 0.013(5) 0.023(5) 0.003(4) -0.002(4) 0.006(4)
C24 0.021(6) 0.026(6) 0.029(6) 0.003(5) 0.010(5) 0.011(5)
C44 0.021(5) 0.020(6) 0.025(6) 0.009(5) 0.000(4) 0.010(5)
C01B 0.023(5) 0.008(5) 0.023(5) -0.005(4) -0.003(4) 0.005(4)
F37B 0.027(3) 0.028(3) 0.050(4) 0.018(3) 0.001(3) -0.004(3)
F47A 0.040(3) 0.026(3) 0.033(3) 0.009(3) 0.005(2) 0.005(3)
F37A 0.059(4) 0.037(4) 0.031(3) 0.005(3) 0.016(3) 0.024(3)
F28B 0.104(5) 0.059(5) 0.055(4) -0.011(4) -0.031(4) 0.027(4)
F28C 0.107(5) 0.035(4) 0.046(4) -0.001(3) 0.013(4) 0.020(4)
C21 0.033(6) 0.008(5) 0.034(6) 0.006(5) 0.016(4) 0.003(4)
F18B 0.069(4) 0.060(5) 0.051(4) -0.023(4) -0.027(3) 0.033(4)
F28A 0.083(5) 0.058(5) 0.058(4) 0.000(4) 0.028(4) 0.023(4)
C04B 0.019(5) 0.012(6) 0.045(7) -0.004(5) 0.009(5) 0.011(4)
C06B 0.019(5) 0.016(6) 0.022(5) 0.004(4) 0.002(4) 0.001(4)
C05B 0.017(5) 0.016(6) 0.039(6) 0.016(5) 0.002(4) 0.004(4)
F35B 0.041(3) 0.021(3) 0.035(3) 0.004(3) 0.011(3) 0.009(3)
F23B 0.032(3) 0.036(3) 0.039(3) 0.006(3) 0.000(3) 0.016(3)
F23A 0.040(3) 0.022(3) 0.033(3) 0.003(3) 0.018(3) 0.007(2)
F34B 0.028(3) 0.026(3) 0.044(3) 0.012(3) 0.011(2) 0.012(3)
F18C 0.036(4) 0.110(6) 0.041(4) 0.031(4) 0.014(3) 0.028(4)
C34 0.018(5) 0.018(6) 0.037(6) 0.002(5) 0.005(4) 0.011(5)
C25 0.023(6) 0.018(6) 0.039(6) -0.002(5) 0.004(5) 0.001(5)
C32 0.023(4) 0.009(4) 0.021(4) -0.001(4) 0.000(4) 0.008(4)
C22 0.025(6) 0.026(6) 0.031(6) 0.002(5) 0.010(4) -0.001(5)
C35 0.025(6) 0.019(6) 0.033(6) -0.001(5) 0.005(5) 0.004(5)
C01A 0.021(5) 0.016(6) 0.025(6) 0.008(5) -0.002(4) -0.002(4)
C15 0.018(6) 0.030(6) 0.030(6) 0.009(5) 0.002(5) -0.007(5)
C23 0.036(6) 0.031(7) 0.018(6) 0.005(5) 0.009(5) 0.005(5)
F26A 0.040(4) 0.037(4) 0.049(4) 0.004(3) 0.016(3) 0.015(3)
F38C 0.040(3) 0.035(4) 0.029(3) 0.019(3) 0.003(2) 0.004(3)
F14A 0.040(3) 0.021(3) 0.031(3) 0.001(3) 0.009(3) 0.010(3)
F17B 0.031(3) 0.052(4) 0.042(3) 0.013(3) 0.015(3) 0.015(3)
F38B 0.038(3) 0.034(4) 0.040(3) 0.007(3) 0.006(3) 0.018(3)
F15B 0.035(3) 0.051(4) 0.033(3) 0.010(3) 0.014(3) 0.019(3)
F17A 0.048(4) 0.028(4) 0.040(3) 0.001(3) -0.004(3) 0.012(3)
F34A 0.026(3) 0.017(3) 0.041(3) 0.003(3) 0.007(2) -0.002(2)
F35A 0.026(3) 0.030(3) 0.044(3) 0.016(3) 0.011(3) 0.003(3)
F15A 0.028(3) 0.016(3) 0.038(3) -0.001(3) -0.001(2) 0.002(2)
F57B 0.044(4) 0.024(3) 0.047(4) 0.005(3) -0.004(3) -0.007(3)
F38A 0.040(3) 0.033(4) 0.051(4) 0.017(3) -0.005(3) -0.010(3)
F25B 0.021(3) 0.039(4) 0.053(4) -0.002(3) 0.001(3) 0.002(3)
O2B 0.028(4) 0.018(4) 0.036(4) 0.007(3) 0.018(3) 0.001(3)
F48B 0.026(3) 0.049(4) 0.044(3) -0.006(3) 0.002(3) 0.026(3)
O1B 0.031(4) 0.015(4) 0.034(4) 0.010(3) 0.012(3) 0.004(3)
F26B 0.065(4) 0.042(4) 0.027(3) 0.009(3) 0.003(3) 0.021(3)
C04A 0.032(6) 0.010(6) 0.050(7) 0.009(5) 0.010(5) 0.002(5)
C62 0.035(6) 0.024(6) 0.020(5) -0.005(5) 0.011(4) 0.011(5)
C17 0.020(6) 0.028(6) 0.030(6) -0.003(5) 0.007(5) -0.001(5)
C38 0.023(6) 0.027(7) 0.042(7) 0.007(6) 0.001(5) 0.002(5)
C61 0.035(6) 0.015(5) 0.022(5) 0.000(4) 0.016(4) 0.006(4)
C11 0.032(6) 0.011(5) 0.038(6) -0.002(5) 0.004(5) 0.005(4)
C12 0.021(5) 0.011(6) 0.040(6) -0.001(5) 0.001(4) -0.001(4)
C07B 0.029(6) 0.017(6) 0.027(6) -0.005(5) -0.006(5) 0.005(5)
C26 0.035(7) 0.029(7) 0.034(6) 0.008(5) 0.008(5) 0.003(5)
C18 0.044(8) 0.027(7) 0.043(7) -0.017(6) -0.006(6) 0.019(6)
F25A 0.052(4) 0.029(3) 0.036(3) 0.009(3) 0.011(3) 0.017(3)
F18A 0.035(3) 0.050(4) 0.038(3) 0.003(3) 0.002(3) 0.022(3)
C66 0.045(7) 0.027(7) 0.025(6) 0.001(5) -0.007(5) 0.010(5)
O2A 0.036(4) 0.022(4) 0.042(4) 0.014(3) 0.015(3) 0.012(3)
C07A 0.027(6) 0.016(6) 0.021(6) -0.002(5) -0.005(4) 0.004(5)
C05A 0.023(6) 0.008(5) 0.039(6) -0.001(5) 0.006(5) 0.008(4)
C06A 0.023(5) 0.020(6) 0.018(5) 0.005(5) 0.000(4) 0.013(5)
F63A 0.034(3) 0.039(4) 0.044(3) 0.006(3) 0.001(3) 0.009(3)
F65B 0.057(4) 0.039(4) 0.031(3) 0.008(3) -0.009(3) -0.015(3)
F66B 0.071(4) 0.041(4) 0.031(3) 0.002(3) -0.011(3) -0.010(3)
F67B 0.069(4) 0.026(4) 0.037(3) 0.005(3) 0.009(3) 0.009(3)
F65A 0.061(4) 0.039(4) 0.060(4) 0.015(3) 0.037(3) 0.026(3)
F67A 0.048(4) 0.054(4) 0.065(4) 0.027(3) 0.013(3) 0.021(3)
F66A 0.044(4) 0.040(4) 0.055(4) 0.010(3) 0.019(3) 0.019(3)
O1A 0.039(4) 0.014(4) 0.036(4) 0.006(3) 0.012(3) 0.015(3)
F68B 0.092(5) 0.055(5) 0.030(4) 0.008(3) 0.006(3) 0.006(4)
C64 0.036(7) 0.034(7) 0.024(6) -0.003(5) 0.008(5) -0.001(5)
C67 0.048(7) 0.035(7) 0.028(6) 0.008(6) 0.000(5) 0.019(6)
C63 0.029(6) 0.028(6) 0.018(5) -0.008(5) -0.004(4) -0.003(5)
C65 0.031(6) 0.038(7) 0.019(6) 0.006(5) -0.003(5) 0.001(5)
C68 0.067(9) 0.036(8) 0.040(8) 0.009(6) -0.007(7) 0.008(7)
F63B 0.045(3) 0.027(3) 0.027(3) 0.000(3) 0.018(3) 0.000(3)
F64B 0.046(4) 0.064(5) 0.039(3) 0.015(3) -0.020(3) -0.011(3)
F68C 0.104(5) 0.039(4) 0.059(4) 0.019(4) 0.016(4) 0.010(4)
F68A 0.051(4) 0.079(5) 0.069(4) 0.038(4) 0.012(3) 0.002(4)
C28 0.092(11) 0.022(7) 0.041(8) -0.003(6) 0.007(8) 0.017(7)
F64A 0.076(4) 0.025(3) 0.044(4) 0.008(3) 0.035(3) 0.019(3)
F57A 0.029(3) 0.052(4) 0.047(4) -0.013(3) 0.011(3) 0.001(3)
C57 0.023(6) 0.032(7) 0.030(6) -0.014(5) 0.007(5) -0.001(5)
F46A 0.012(3) 0.035(3) 0.030(3) 0.000(3) 0.005(2) 0.001(2)
F48A 0.048(3) 0.053(4) 0.028(3) -0.013(3) -0.003(3) 0.026(3)
C16 0.030(6) 0.029(6) 0.023(6) -0.002(5) 0.008(5) -0.001(5)
C47 0.027(4) 0.017(4) 0.027(4) 0.011(4) 0.008(4) 0.002(4)
C48 0.026(5) 0.026(5) 0.029(5) 0.000(4) 0.000(4) 0.010(4)

loop_
_geom_bond_atom_site_label_1
_geom_bond_atom_site_label_2
_geom_bond_distance
_geom_bond_site_symmetry_2
_geom_bond_publ_flag
Sn1 C11 2.147(7) . ?
Sn1 C21 2.150(7) . ?
Sn1 C31 2.158(6) . ?
Sn1 C02A 2.166(8) . ?
Sn2 C41 2.141(7) . ?
Sn2 C02B 2.141(8) . ?
Sn2 C61 2.156(7) . ?
Sn2 C51 2.158(7) . ?
F53B C53 1.368(9) . ?
F44B C44 1.366(8) . ?
F36B C36 1.360(9) . ?
F44A C44 1.362(9) . ?
F33B C33 1.364(8) . ?
F16B C16 1.342(9) . ?
F56B C56 1.343(9) . ?
F56A C56 1.359(9) . ?
F54B C54 1.355(8) . ?
F45B C45 1.355(8) . ?
F24B C24 1.348(8) . ?
F53A C53 1.365(9) . ?
F58C C58 1.327(10) . ?
F45A C45 1.339(8) . ?
F46B C46 1.352(9) . ?
F43B C43 1.361(8) . ?
F55B C55 1.333(9) . ?
F36A C36 1.342(8) . ?
F13B C13 1.379(9) . ?
F55A C55 1.352(9) . ?
F13A C13 1.366(9) . ?
F47B C47 1.339(9) . ?
F33A C33 1.368(8) . ?
C03A C04A 1.365(10) . ?
C03A C02A 1.412(10) . ?
C53 C52 1.505(10) . ?
C53 C54 1.527(10) . ?
C13 C12 1.509(10) . ?
C13 C14 1.541(11) . ?
C51 C52 1.536(9) . ?
C27 F27A 1.348(10) . ?
C27 F27B 1.348(9) . ?
C27 C28 1.542(13) . ?
C27 C26 1.545(12) . ?
C43 F43A 1.380(8) . ?
C43 C42 1.494(9) . ?
C43 C44 1.529(11) . ?
C02A C01A 1.385(10) . ?
C33 C32 1.503(9) . ?
C33 C34 1.538(11) . ?
C31 C32 1.527(9) . ?
C45 C44 1.542(10) . ?
C45 C46 1.576(11) . ?
C46 F46A 1.339(8) . ?
C46 C47 1.536(10) . ?
C41 C42 1.522(10) . ?
F48C C48 1.312(9) . ?
F14B C14 1.341(9) . ?
F24A C24 1.351(9) . ?
F58B C58 1.324(10) . ?
F58A C58 1.333(11) . ?
F54A C54 1.353(8) . ?
C02B C01B 1.393(10) . ?
C02B C03B 1.418(10) . ?
C03B C04B 1.378(10) . ?
F16A C16 1.347(9) . ?
C36 C35 1.546(11) . ?
C36 C37 1.556(11) . ?
C56 C57 1.541(11) . ?
C56 C55 1.545(10) . ?
C37 F37B 1.339(9) . ?
C37 F37A 1.364(9) . ?
C37 C38 1.501(11) . ?
C14 F14A 1.354(9) . ?
C14 C15 1.550(11) . ?
C54 C55 1.545(11) . ?
C58 C57 1.552(12) . ?
C24 C23 1.527(11) . ?
C24 C25 1.561(11) . ?
C01B C06B 1.392(10) . ?
F47A C47 1.347(8) . ?
F28B C28 1.302(11) . ?
F28C C28 1.324(11) . ?
C21 C22 1.517(10) . ?
F18B C18 1.321(10) . ?
F28A C28 1.322(12) . ?
C04B C05B 1.387(10) . ?
C06B C05B 1.394(10) . ?
C06B C07B 1.465(11) . ?
F35B C35 1.367(9) . ?
F23B C23 1.362(8) . ?
F23A C23 1.357(9) . ?
F34B C34 1.365(8) . ?
F18C C18 1.321(11) . ?
C34 F34A 1.351(9) . ?
C34 C35 1.551(11) . ?
C25 F25A 1.343(9) . ?
C25 F25B 1.346(9) . ?
C25 C26 1.544(12) . ?
C22 C23 1.505(11) . ?
C35 F35A 1.333(9) . ?
C01A C06A 1.390(10) . ?
C15 F15A 1.334(9) . ?
C15 F15B 1.353(9) . ?
C15 C16 1.531(10) . ?
F26A C26 1.358(9) . ?
F38C C38 1.321(9) . ?
F17B C17 1.348(9) . ?
F38B C38 1.346(10) . ?
F17A C17 1.337(9) . ?
F57B C57 1.344(10) . ?
F38A C38 1.343(9) . ?
O2B C07B 1.337(9) . ?
F48B C48 1.315(9) . ?
O1B C07B 1.234(9) . ?
F26B C26 1.336(9) . ?
C04A C05A 1.378(11) . ?
C62 C63 1.490(11) . ?
C62 C61 1.531(9) . ?
C17 C18 1.540(11) . ?
C17 C16 1.560(11) . ?
C11 C12 1.538(9) . ?
C18 F18A 1.328(10) . ?
C66 F66B 1.339(9) . ?
C66 F66A 1.354(10) . ?
C66 C65 1.524(11) . ?
C66 C67 1.548(12) . ?
O2A C07A 1.328(9) . ?
C07A O1A 1.234(9) . ?
C07A C06A 1.460(11) . ?
C05A C06A 1.401(10) . ?
F63A C63 1.360(9) . ?
F65B C65 1.320(8) . ?
F67B C67 1.342(9) . ?
F65A C65 1.350(10) . ?
F67A C67 1.357(10) . ?
F68B C68 1.305(10) . ?
C64 F64A 1.350(10) . ?
C64 F64B 1.356(9) . ?
C64 C63 1.516(11) . ?
C64 C65 1.574(12) . ?
C67 C68 1.520(13) . ?
C63 F63B 1.378(9) . ?
C68 F68A 1.332(11) . ?
C68 F68C 1.338(11) . ?
F57A C57 1.340(9) . ?
F48A C48 1.323(9) . ?
C47 C48 1.548(11) . ?

loop_
_cod_related_entry_id
_cod_related_entry_database
_cod_related_entry_code
1 ChemSpider 30659979
